data_4328564
loop_
_publ_author_name
'Maria Serratrice'
'Maria A. Cinellu'
'Laura Maiore'
'Maria Pilo'
'Antonio Zucca'
'Chiara Gabbiani'
'Annalisa Guerri'
'Ida Landini'
'Stefania Nobili'
'Enrico Mini'
'Luigi Messori'

_publ_contact_author_address
;Department of Chemistry
University of  Sassari
Via Vienna 2
07100 Sassari
Italy
;
_publ_contact_author_email cinellu@uniss.it
_publ_contact_author_fax '+39 079 229559 '
_publ_contact_author_name 'Maria Agostina Cinellu'
_publ_contact_author_phone '+39 079 229499'
_publ_section_title
;
 Synthesis, Structural Characterization, Solution Behavior, and in Vitro
 Antiproliferative Properties of a Series of Gold Complexes with
 2-(2'-Pyridyl)benzimidazole as Ligand: Comparisons of Gold(III) versus
 Gold(I) and Mononuclear versus Binuclear Derivatives
;
_journal_name_full 'Inorganic Chemistry'
_journal_page_first 3161
_journal_page_last 3171
_journal_paper_doi 10.1021/ic202639t
_journal_volume 51
_journal_year 2012
_chemical_formula_moiety 'C12 H8 Au2 Cl3 N3'
_chemical_formula_sum 'C12 H8 Au2 Cl3 N3'
_chemical_formula_weight 694.50
_space_group_IT_number 14
_symmetry_cell_setting monoclinic
_symmetry_space_group_name_Hall '-P 2ybc'
_symmetry_space_group_name_H-M 'P 1 21/c 1'
_atom_sites_solution_hydrogens geom
_atom_sites_solution_primary direct
_atom_sites_solution_secondary difmap
_cell_angle_alpha 90.00
_cell_angle_beta 98.920(12)
_cell_angle_gamma 90.00
_cell_formula_units_Z 4
_cell_length_a 9.9230(12)
_cell_length_b 17.8502(18)
_cell_length_c 8.5309(11)
_cell_measurement_reflns_used 781
_cell_measurement_temperature 293(2)
_cell_measurement_theta_max 27.4292
_cell_measurement_theta_min 4.1839
_cell_volume 1492.8(3)
_computing_cell_refinement
;
CrysAlisPro, Oxford Diffraction Ltd.,
Version 1.171.33.41 (release 06-05-2009 CrysAlis171 .NET)
(compiled May  6 2009,17:20:42)
;
_computing_data_collection
;
CrysAlisPro, Oxford Diffraction Ltd.,
Version 1.171.33.41 (release 06-05-2009 CrysAlis171 .NET)
(compiled May  6 2009,17:20:42)
;
_computing_data_reduction
;
CrysAlisPro, Oxford Diffraction Ltd.,
Version 1.171.33.41 (release 06-05-2009 CrysAlis171 .NET)
(compiled May  6 2009,17:20:42)
;
_computing_molecular_graphics 'ORTEP-3 (Farrugia, 1997)'
_computing_publication_material 'PARST (Nardelli, 1995)'
_computing_structure_refinement 'SHELXL-97 (Sheldrick, 1997)'
_computing_structure_solution 'SIR97 (Altomare, 1999)'
_diffrn_ambient_temperature 293(2)
_diffrn_detector_area_resol_mean 16.4547
_diffrn_measured_fraction_theta_full 0.827
_diffrn_measured_fraction_theta_max 0.827
_diffrn_measurement_details
;
  1 omega  -82.00  -53.00   1.0000   40.0000
omega____ theta____ kappa____ phi______ frames
    -      -17.7381  -77.0000    0.0000 29

  2 omega  -87.00   12.00   1.0000   40.0000
omega____ theta____ kappa____ phi______ frames
    -      -17.7381  -77.0000  120.0000 99

  3 omega  -51.00   43.00   1.0000   40.0000
omega____ theta____ kappa____ phi______ frames
    -       18.8319  -77.0000 -120.0000 94

;
_diffrn_measurement_device_type 'Xcalibur, Sapphire3'
_diffrn_measurement_method '\w scans'
_diffrn_orient_matrix_UB_11 0.0034718502
_diffrn_orient_matrix_UB_12 -0.0374258441
_diffrn_orient_matrix_UB_13 -0.0232771792
_diffrn_orient_matrix_UB_21 0.0275521454
_diffrn_orient_matrix_UB_22 0.0129648499
_diffrn_orient_matrix_UB_23 -0.0596898066
_diffrn_orient_matrix_UB_31 0.0794329928
_diffrn_orient_matrix_UB_32 -0.0028195928
_diffrn_orient_matrix_UB_33 0.0335640080
_diffrn_radiation_monochromator graphite
_diffrn_radiation_source 'Enhance (Mo) X-ray Source'
_diffrn_radiation_type MoK\a
_diffrn_radiation_wavelength 0.71073
_diffrn_reflns_av_R_equivalents 0.1097
_diffrn_reflns_av_sigmaI/netI 0.3155
_diffrn_reflns_limit_h_max 12
_diffrn_reflns_limit_h_min -8
_diffrn_reflns_limit_k_max 20
_diffrn_reflns_limit_k_min -21
_diffrn_reflns_limit_l_max 8
_diffrn_reflns_limit_l_min -11
_diffrn_reflns_number 5238
_diffrn_reflns_theta_full 27.48
_diffrn_reflns_theta_max 27.48
_diffrn_reflns_theta_min 4.19
_exptl_absorpt_coefficient_mu 20.160
_exptl_absorpt_correction_T_max 0.24385
_exptl_absorpt_correction_T_min 0.0064737
_exptl_absorpt_correction_type multi-scan
_exptl_absorpt_process_details
;
CrysAlisPro, Oxford Diffraction Ltd.,
Version 1.171.33.41 (release 06-05-2009 CrysAlis171 .NET)
(compiled May  6 2009,17:20:42)
empirical absorption correction using spherical harmonics,
 implemented in SCALE3 ABSPACK scaling algorithm.
;
_exptl_crystal_colour orange
_exptl_crystal_density_diffrn 3.090
_exptl_crystal_description prism
_exptl_crystal_F_000 1240
_exptl_crystal_size_max 0.3
_exptl_crystal_size_mid 0.2
_exptl_crystal_size_min 0.07
_refine_diff_density_max 2.830
_refine_diff_density_min -2.721
_refine_diff_density_rms 0.365
_refine_ls_extinction_method none
_refine_ls_goodness_of_fit_ref 0.872
_refine_ls_hydrogen_treatment constr
_refine_ls_matrix_type full
_refine_ls_number_parameters 79
_refine_ls_number_reflns 2828
_refine_ls_number_restraints 0
_refine_ls_restrained_S_all 0.872
_refine_ls_R_factor_all 0.2453
_refine_ls_R_factor_gt 0.1101
_refine_ls_shift/su_max 0.000
_refine_ls_shift/su_mean 0.000
_refine_ls_structure_factor_coef Fsqd
_refine_ls_weighting_details 'calc w=1/[\s^2^(Fo^2^)+(0.0847P)^2^+0.0000P] where P=(Fo^2^+2Fc^2^)/3'
_refine_ls_weighting_scheme calc
_refine_ls_wR_factor_gt 0.1974
_refine_ls_wR_factor_ref 0.2287
_reflns_number_gt 996
_reflns_number_total 2828
_reflns_threshold_expression >2sigma(I)
_cod_data_source_file ic202639t_si_002_2.cif
_cod_data_source_block 7
_cod_original_sg_symbol_H-M 'P 21/c'
_cod_database_code 4328564

loop_
_symmetry_equiv_pos_as_xyz
'x, y, z'
'-x, y+1/2, -z+1/2'
'-x, -y, -z'
'x, -y-1/2, z-1/2'

loop_
_atom_site_label
_atom_site_type_symbol
_atom_site_fract_x
_atom_site_fract_y
_atom_site_fract_z
_atom_site_U_iso_or_equiv
_atom_site_adp_type
_atom_site_occupancy
_atom_site_symmetry_multiplicity
_atom_site_calc_flag
_atom_site_refinement_flags
Au1 Au -0.41138(16) 0.59523(9) 1.0683(2) 0.0600(6) Uani 1 1 d .
Cl1 Cl -0.5099(12) 0.5855(7) 1.2891(14) 0.087(4) Uani 1 1 d .
Cl2 Cl -0.5286(12) 0.7014(7) 1.0131(16) 0.090(4) Uani 1 1 d .
N1 N -0.304(3) 0.5021(15) 1.100(3) 0.055(9) Uani 1 1 d .
C1 C -0.2665(8) 0.4428(5) 1.2101(8) 0.045(10) Uiso 1 1 d G
C2 C -0.3125(11) 0.4275(7) 1.3525(10) 0.059(11) Uiso 1 1 d G
H2 H -0.3769 0.4586 1.3877 0.070 Uiso 1 1 calc R
C3 C -0.2624(13) 0.3658(8) 1.4425(9) 0.074(13) Uiso 1 1 d G
H3 H -0.2932 0.3556 1.5378 0.088 Uiso 1 1 calc R
C4 C -0.1661(12) 0.3194(7) 1.3900(8) 0.054(10) Uiso 1 1 d G
H4 H -0.1325 0.2781 1.4501 0.065 Uiso 1 1 calc R
C5 C -0.1200(9) 0.3347(5) 1.2475(6) 0.061(11) Uiso 1 1 d G
H5 H -0.0556 0.3036 1.2124 0.073 Uiso 1 1 calc R
C6 C -0.1702(6) 0.3964(4) 1.1576(5) 0.033(8) Uiso 1 1 d G
N2 N -0.1522(4) 0.4285(2) 1.0157(5) 0.056(9) Uani 1 1 d G
C7 C -0.2218(5) 0.4863(3) 0.9886(8) 0.041(9) Uiso 1 1 d G
C8 C -0.2377(7) 0.5377(3) 0.8544(10) 0.053(11) Uiso 1 1 d G
C9 C -0.1715(7) 0.5330(3) 0.7224(9) 0.072(13) Uiso 1 1 d G
H9 H -0.1155 0.4924 0.7090 0.087 Uiso 1 1 calc R
C10 C -0.1906(11) 0.5890(4) 0.6136(12) 0.076(14) Uiso 1 1 d G
H10 H -0.1407 0.5877 0.5299 0.091 Uiso 1 1 calc R
C11 C -0.2826(13) 0.6493(5) 0.6203(15) 0.071(13) Uiso 1 1 d G
H11 H -0.3020 0.6843 0.5392 0.086 Uiso 1 1 calc R
C12 C -0.3422(11) 0.6519(4) 0.7598(16) 0.056(11) Uiso 1 1 d G
H12 H -0.3953 0.6928 0.7794 0.067 Uiso 1 1 calc R
N3 N -0.3214(9) 0.5933(4) 0.8678(13) 0.042(8) Uani 1 1 d G
Au2 Au -0.01611(16) 0.37669(9) 0.88662(19) 0.0587(6) Uani 1 1 d G
Cl3 Cl 0.1342(4) 0.3217(3) 0.7538(5) 0.076(3) Uani 1 1 d G

loop_
_atom_site_aniso_label
_atom_site_aniso_U_11
_atom_site_aniso_U_22
_atom_site_aniso_U_33
_atom_site_aniso_U_23
_atom_site_aniso_U_13
_atom_site_aniso_U_12
Au1 0.0513(10) 0.0518(12) 0.0784(13) -0.0138(10) 0.0148(9) -0.0001(9)
Cl1 0.076(8) 0.099(10) 0.091(9) -0.028(7) 0.032(7) 0.000(7)
Cl2 0.073(8) 0.071(9) 0.128(10) -0.022(8) 0.021(7) 0.000(7)
N1 0.06(2) 0.05(2) 0.048(19) -0.002(16) -0.022(16) -0.033(17)
N2 0.06(2) 0.03(2) 0.07(2) 0.004(17) 0.007(18) 0.009(16)
N3 0.022(15) 0.039(19) 0.06(2) 0.025(15) -0.028(14) -0.019(13)
Au2 0.0558(10) 0.0544(12) 0.0704(12) -0.0034(9) 0.0237(9) -0.0016(9)
Cl3 0.066(7) 0.064(8) 0.108(9) -0.013(7) 0.046(7) -0.001(6)

loop_
_atom_type_symbol
_atom_type_description
_atom_type_scat_dispersion_real
_atom_type_scat_dispersion_imag
_atom_type_scat_source
C C 0.0033 0.0016 'International Tables Vol C Tables 4.2.6.8 and 6.1.1.4'
H H 0.0000 0.0000 'International Tables Vol C Tables 4.2.6.8 and 6.1.1.4'
N N 0.0061 0.0033 'International Tables Vol C Tables 4.2.6.8 and 6.1.1.4'
Cl Cl 0.1484 0.1585 'International Tables Vol C Tables 4.2.6.8 and 6.1.1.4'
Au Au -2.0133 8.8022 'International Tables Vol C Tables 4.2.6.8 and 6.1.1.4'

loop_
_geom_angle_atom_site_label_1
_geom_angle_atom_site_label_2
_geom_angle_atom_site_label_3
_geom_angle
N1 Au1 N3 78.6(9)
N1 Au1 Cl2 175.3(9)
N3 Au1 Cl2 96.8(4)
N1 Au1 Cl1 96.8(9)
N3 Au1 Cl1 174.6(4)
Cl2 Au1 Cl1 87.8(5)
C7 N1 C1 101(2)
C7 N1 Au1 116.6(16)
C1 N1 Au1 143(2)
C2 C1 C6 120.0
C2 C1 N1 129.6(13)
C6 C1 N1 110.4(13)
C3 C2 C1 120.0
C3 C2 H2 120.0
C1 C2 H2 120.0
C2 C3 C4 120.0
C2 C3 H3 120.0
C4 C3 H3 120.0
C5 C4 C3 120.0
C5 C4 H4 120.0
C3 C4 H4 120.0
C4 C5 C6 120.0
C4 C5 H5 120.0
C6 C5 H5 120.0
N2 C6 C5 137.0
N2 C6 C1 103.0
C5 C6 C1 120.0
C7 N2 C6 111.4
C7 N2 Au2 131.0
C6 N2 Au2 117.6
N2 C7 N1 114.5(12)
N2 C7 C8 131.2
N1 C7 C8 114.2(12)
N3 C8 C9 120.1
N3 C8 C7 113.7
C9 C8 C7 126.3
C10 C9 C8 118.4
C10 C9 H9 120.8
C8 C9 H9 120.8
C9 C10 C11 123.7
C9 C10 H10 118.2
C11 C10 H10 118.2
C12 C11 C10 114.6
C12 C11 H11 122.7
C10 C11 H11 122.7
N3 C12 C11 119.8
N3 C12 H12 120.1
C11 C12 H12 120.1
C8 N3 C12 122.9
C8 N3 Au1 116.7(2)
C12 N3 Au1 120.2(2)
N2 Au2 Cl3 178.5

loop_
_geom_bond_atom_site_label_1
_geom_bond_atom_site_label_2
_geom_bond_distance
Au1 N1 1.97(3)
Au1 N3 2.048(10)
Au1 Cl2 2.235(12)
Au1 Cl1 2.260(11)
N1 C7 1.37(3)
N1 C1 1.43(3)
C1 C2 1.3900
C1 C6 1.3900
C2 C3 1.3900
C2 H2 0.9300
C3 C4 1.3900
C3 H3 0.9300
C4 C5 1.3900
C4 H4 0.9300
C5 C6 1.3900
C5 H5 0.9300
C6 N2 1.3757
N2 C7 1.2435
N2 Au2 2.0860
C7 C8 1.4559
C8 N3 1.3114
C8 C9 1.3917
C9 C10 1.3574
C9 H9 0.9300
C10 C11 1.4180
C10 H10 0.9300
C11 C12 1.4090
C11 H11 0.9300
C12 N3 1.3887
C12 H12 0.9300
Au2 Cl3 2.2360
